data_1549137
loop_
_publ_author_name
'Dhara, Debabrata'
'Kalita, Pankaj'
'Mondal, Subhadip'
'Narayanan, Ramakirushnan Suriya'
'Mote, Kaustubh R.'
'Huch, Volker'
'Zimmer, Michael'
'Yildiz, Cem B.'
'Scheschkewitz, David'
'Chandrasekhar, Vadapalli'
'Jana, Anukul'

_publ_section_title
;
 Reactivity enhancement of a diphosphene by reversible N-heterocyclic
 carbene coordination.
;
_journal_issue 18
_journal_name_full 'Chemical science'
_journal_page_first 4235
_journal_page_last 4243
_journal_paper_doi 10.1039/c8sc00348c
_journal_volume 9
_journal_year 2018
_chemical_formula_moiety 'C31 H37 N2 P'
_chemical_formula_sum 'C31 H37 N2 P'
_chemical_formula_weight 468.59
_chemical_properties_physical Air-sensitive,Moisture-sensitive,Oxygen-sensitive
_space_group_crystal_system monoclinic
_space_group_IT_number 14
_space_group_name_Hall '-P 2ybc'
_space_group_name_H-M_alt 'P 1 21/c 1'
_symmetry_space_group_name_Hall '-P 2ybc'
_symmetry_space_group_name_H-M 'P 1 21/c 1'
_atom_sites_solution_hydrogens geom
_atom_sites_solution_primary dual
_audit_creation_date 2017-11-30
_audit_creation_method
;
Olex2 1.2
(compiled 2017.08.10 svn.r3458 for OlexSys, GUI svn.r5381)
;
_audit_update_record
;
2017-11-30 deposited with the CCDC.
2018-03-27 downloaded from the CCDC.
;
_cell_angle_alpha 90
_cell_angle_beta 90.34(2)
_cell_angle_gamma 90
_cell_formula_units_Z 4
_cell_length_a 8.304(3)
_cell_length_b 23.286(8)
_cell_length_c 13.900(5)
_cell_measurement_reflns_used 4730
_cell_measurement_temperature 100(2)
_cell_measurement_theta_max 21.72
_cell_measurement_theta_min 2.28
_cell_volume 2687.8(17)
_computing_molecular_graphics 'Olex2 (Dolomanov et al., 2009)'
_computing_publication_material 'Olex2 (Dolomanov et al., 2009)'
_computing_structure_refinement 'ShelXL (Sheldrick, 2015)'
_computing_structure_solution 'ShelXT (Sheldrick, 2015)'
_diffrn_ambient_temperature 100(2)
_diffrn_detector 'Bruker APEX2 area detector'
_diffrn_detector_area_resol_mean 7.9
_diffrn_detector_type 'CCD area detector'
_diffrn_measured_fraction_theta_full 1.000
_diffrn_measured_fraction_theta_max 0.987
_diffrn_measurement_device 'three-circle diffractometer'
_diffrn_measurement_device_type 'Bruker SMART APEX2 area detector'
_diffrn_measurement_method '\w and \f scans'
_diffrn_radiation_monochromator 'mirror optics'
_diffrn_radiation_probe x-ray
_diffrn_radiation_type MoK\a
_diffrn_radiation_wavelength 0.71073
_diffrn_reflns_av_R_equivalents 0.0829
_diffrn_reflns_av_unetI/netI 0.0661
_diffrn_reflns_Laue_measured_fraction_full 1.000
_diffrn_reflns_Laue_measured_fraction_max 0.987
_diffrn_reflns_limit_h_max 11
_diffrn_reflns_limit_h_min -11
_diffrn_reflns_limit_k_max 32
_diffrn_reflns_limit_k_min -31
_diffrn_reflns_limit_l_max 19
_diffrn_reflns_limit_l_min -18
_diffrn_reflns_number 47573
_diffrn_reflns_point_group_measured_fraction_full 1.000
_diffrn_reflns_point_group_measured_fraction_max 0.987
_diffrn_reflns_theta_full 25.242
_diffrn_reflns_theta_max 29.604
_diffrn_reflns_theta_min 1.706
_diffrn_source 'microfocus sealed X-ray tube'
_diffrn_source_type 'Incoatec I\ms'
_diffrn_standards_number 0
_exptl_absorpt_coefficient_mu 0.123
_exptl_absorpt_correction_T_max 0.7459
_exptl_absorpt_correction_T_min 0.6331
_exptl_absorpt_correction_type multi-scan
_exptl_absorpt_process_details
'SADABS-2014/5 (Bruker,2014/5) was used for absorption correction. wR2(int) was 0.0887 before and 0.0642 after correction. The Ratio of minimum to maximum transmission is 0.8488. The \l/2 correction factor is 0.00150.'
_exptl_crystal_colour yellow
_exptl_crystal_colour_primary yellow
_exptl_crystal_density_diffrn 1.158
_exptl_crystal_description block
_exptl_crystal_F_000 1008
_exptl_crystal_size_max 0.19
_exptl_crystal_size_mid 0.16
_exptl_crystal_size_min 0.14
_refine_diff_density_max 0.257
_refine_diff_density_min -0.313
_refine_diff_density_rms 0.044
_refine_ls_extinction_method none
_refine_ls_goodness_of_fit_ref 1.022
_refine_ls_hydrogen_treatment constr
_refine_ls_matrix_type full
_refine_ls_number_parameters 317
_refine_ls_number_reflns 7476
_refine_ls_number_restraints 0
_refine_ls_restrained_S_all 1.022
_refine_ls_R_factor_all 0.1245
_refine_ls_R_factor_gt 0.0556
_refine_ls_shift/su_max 0.000
_refine_ls_shift/su_mean 0.000
_refine_ls_structure_factor_coef Fsqd
_refine_ls_weighting_details 'w=1/[\s^2^(Fo^2^)+(0.0704P)^2^+0.3131P] where P=(Fo^2^+2Fc^2^)/3'
_refine_ls_weighting_scheme calc
_refine_ls_wR_factor_gt 0.1330
_refine_ls_wR_factor_ref 0.1634
_reflns_Friedel_coverage 0.000
_reflns_number_gt 4036
_reflns_number_total 7476
_reflns_threshold_expression 'I > 2\s(I)'
_cod_data_source_file c8sc00348c2.cif
_cod_data_source_block vc_aj_689r
_cod_depositor_comments 'Adding full bibliography for 1549135--1549139.cif.'
_cod_database_code 1549137
_shelx_shelxl_version_number 2017/1
_shelx_space_group_comment
;
The symmetry employed for this shelxl refinement is uniquely defined
by the following loop, which should always be used as a source of
symmetry information in preference to the above space-group names.
They are only intended as comments.
;
_olex2_refinement_description
;
1. Fixed Uiso
 At 1.2 times of:
  All C(H) groups
 At 1.5 times of:
  All C(H,H,H) groups
2.a Aromatic/amide H refined with riding coordinates:
 C10(H10), C11(H11), C12(H12), C25(H25), C27(H27), C18(H18), C16(H16)
2.b Idealised Me refined as rotating group:
 C31(H31A,H31B,H31C), C29(H29A,H29B,H29C), C30(H30A,H30B,H30C), C22(H22A,H22B,
 H22C), C21(H21A,H21B,H21C), C20(H20A,H20B,H20C), C4(H4A,H4B,H4C), C5(H5A,H5B,
 H5C), C6(H6A,H6B,H6C), C7(H7A,H7B,H7C)
;
_olex2_submission_special_instructions 'No special instructions were received'

loop_
_space_group_symop_operation_xyz
'x, y, z'
'-x, y+1/2, -z+1/2'
'-x, -y, -z'
'x, -y-1/2, z-1/2'

loop_
_atom_site_label
_atom_site_type_symbol
_atom_site_fract_x
_atom_site_fract_y
_atom_site_fract_z
_atom_site_U_iso_or_equiv
_atom_site_adp_type
_atom_site_occupancy
_atom_site_site_symmetry_order
_atom_site_calc_flag
_atom_site_refinement_flags_posn
P1 P 0.42047(7) 0.05209(2) 0.65230(4) 0.04956(18) Uani 1 1 d .
N1 N 0.39650(18) -0.06865(7) 0.65562(11) 0.0392(4) Uani 1 1 d .
N2 N 0.51611(19) -0.03585(7) 0.78154(11) 0.0425(4) Uani 1 1 d .
C8 C 0.3261(2) 0.08817(8) 0.75448(13) 0.0368(4) Uani 1 1 d .
C9 C 0.1924(2) 0.06617(8) 0.80566(14) 0.0393(4) Uani 1 1 d .
C10 C 0.1272(2) 0.09784(10) 0.88083(15) 0.0485(5) Uani 1 1 d .
H10 H 0.042023 0.081687 0.917302 0.058 Uiso 1 1 calc R
C11 C 0.1824(2) 0.15199(9) 0.90397(15) 0.0529(5) Uani 1 1 d .
H11 H 0.136463 0.172775 0.955818 0.063 Uiso 1 1 calc R
C12 C 0.3051(2) 0.17540(9) 0.85072(15) 0.0484(5) Uani 1 1 d .
H12 H 0.340183 0.213428 0.864016 0.058 Uiso 1 1 calc R
C13 C 0.3785(2) 0.14439(8) 0.77796(13) 0.0380(4) Uani 1 1 d .
C23 C 0.5122(2) 0.17262(8) 0.72412(14) 0.0386(4) Uani 1 1 d .
C24 C 0.4841(2) 0.19718(8) 0.63376(15) 0.0437(5) Uani 1 1 d .
C25 C 0.6101(3) 0.22281(9) 0.58557(16) 0.0503(5) Uani 1 1 d .
H25 H 0.589887 0.239916 0.524643 0.060 Uiso 1 1 calc R
C26 C 0.7649(2) 0.22440(9) 0.62307(17) 0.0529(6) Uani 1 1 d .
C27 C 0.7896(2) 0.20148(8) 0.71337(16) 0.0488(5) Uani 1 1 d .
H27 H 0.894313 0.203183 0.741065 0.059 Uiso 1 1 calc R
C28 C 0.6665(2) 0.17602(8) 0.76511(14) 0.0421(5) Uani 1 1 d .
C31 C 0.7015(3) 0.15367(10) 0.86469(16) 0.0586(6) Uani 1 1 d .
H31A H 0.659021 0.180591 0.912438 0.088 Uiso 1 1 calc GR
H31B H 0.818124 0.149764 0.873581 0.088 Uiso 1 1 calc GR
H31C H 0.650073 0.116121 0.872884 0.088 Uiso 1 1 calc GR
C29 C 0.3187(3) 0.19621(11) 0.58842(18) 0.0656(7) Uani 1 1 d .
H29A H 0.294721 0.157348 0.565371 0.098 Uiso 1 1 calc GR
H29B H 0.315370 0.223079 0.534181 0.098 Uiso 1 1 calc GR
H29C H 0.238526 0.207564 0.636244 0.098 Uiso 1 1 calc GR
C30 C 0.9015(3) 0.25079(13) 0.5671(2) 0.0835(8) Uani 1 1 d .
H30A H 0.995051 0.255830 0.609554 0.125 Uiso 1 1 calc GR
H30B H 0.867833 0.288210 0.541746 0.125 Uiso 1 1 calc GR
H30C H 0.930289 0.225440 0.513581 0.125 Uiso 1 1 calc GR
C14 C 0.1089(2) 0.01112(9) 0.77751(14) 0.0421(5) Uani 1 1 d .
C19 C 0.0095(2) 0.01079(10) 0.69507(15) 0.0504(5) Uani 1 1 d .
C18 C -0.0644(3) -0.04047(11) 0.66821(17) 0.0604(6) Uani 1 1 d .
H18 H -0.131616 -0.040714 0.612670 0.072 Uiso 1 1 calc R
C17 C -0.0442(3) -0.09089(11) 0.71881(19) 0.0634(7) Uani 1 1 d .
C16 C 0.0459(3) -0.08831(10) 0.80341(19) 0.0609(6) Uani 1 1 d .
H16 H 0.057182 -0.122042 0.841307 0.073 Uiso 1 1 calc R
C15 C 0.1201(2) -0.03799(9) 0.83432(15) 0.0480(5) Uani 1 1 d .
C22 C -0.0204(3) 0.06379(11) 0.63624(18) 0.0681(7) Uani 1 1 d .
H22A H -0.004857 0.097873 0.676584 0.102 Uiso 1 1 calc GR
H22B H -0.131104 0.063222 0.611349 0.102 Uiso 1 1 calc GR
H22C H 0.055053 0.064887 0.582347 0.102 Uiso 1 1 calc GR
C21 C -0.1144(3) -0.14714(12) 0.6824(2) 0.0955(10) Uani 1 1 d .
H21A H -0.219086 -0.139868 0.651824 0.143 Uiso 1 1 calc GR
H21B H -0.128229 -0.173629 0.736470 0.143 Uiso 1 1 calc GR
H21C H -0.041137 -0.164188 0.635299 0.143 Uiso 1 1 calc GR
C20 C 0.2079(3) -0.03813(11) 0.92894(16) 0.0609(6) Uani 1 1 d .
H20A H 0.305245 -0.014581 0.923927 0.091 Uiso 1 1 calc GR
H20B H 0.237801 -0.077591 0.945813 0.091 Uiso 1 1 calc GR
H20C H 0.137853 -0.022324 0.978896 0.091 Uiso 1 1 calc GR
C1 C 0.4403(2) -0.01888(8) 0.69970(13) 0.0370(4) Uani 1 1 d .
C2 C 0.4415(2) -0.11574(8) 0.71083(15) 0.0436(5) Uani 1 1 d .
C3 C 0.5161(2) -0.09520(9) 0.78963(15) 0.0474(5) Uani 1 1 d .
C4 C 0.3087(3) -0.07148(9) 0.56480(14) 0.0517(5) Uani 1 1 d .
H4A H 0.264384 -0.033538 0.549484 0.078 Uiso 1 1 calc GR
H4B H 0.220711 -0.099306 0.570202 0.078 Uiso 1 1 calc GR
H4C H 0.381971 -0.083484 0.513572 0.078 Uiso 1 1 calc GR
C5 C 0.4057(3) -0.17581(9) 0.68141(19) 0.0692(7) Uani 1 1 d .
H5A H 0.289029 -0.180625 0.673819 0.104 Uiso 1 1 calc GR
H5B H 0.445562 -0.202318 0.730855 0.104 Uiso 1 1 calc GR
H5C H 0.458744 -0.184081 0.620176 0.104 Uiso 1 1 calc GR
C6 C 0.5878(3) -0.12588(12) 0.87401(18) 0.0723(7) Uani 1 1 d .
H6A H 0.704111 -0.118749 0.876343 0.108 Uiso 1 1 calc GR
H6B H 0.568134 -0.167206 0.867679 0.108 Uiso 1 1 calc GR
H6C H 0.538369 -0.111804 0.933341 0.108 Uiso 1 1 calc GR
C7 C 0.6106(3) 0.00291(11) 0.84195(17) 0.0615(6) Uani 1 1 d .
H7A H 0.647965 0.035422 0.803281 0.092 Uiso 1 1 calc GR
H7B H 0.703627 -0.017719 0.868473 0.092 Uiso 1 1 calc GR
H7C H 0.543597 0.017079 0.894691 0.092 Uiso 1 1 calc GR

loop_
_atom_site_aniso_label
_atom_site_aniso_U_11
_atom_site_aniso_U_22
_atom_site_aniso_U_33
_atom_site_aniso_U_23
_atom_site_aniso_U_13
_atom_site_aniso_U_12
P1 0.0677(4) 0.0383(3) 0.0430(3) 0.0031(2) 0.0208(3) 0.0021(2)
N1 0.0440(9) 0.0394(9) 0.0343(9) -0.0045(7) 0.0037(7) -0.0023(7)
N2 0.0446(9) 0.0425(9) 0.0404(9) -0.0046(7) -0.0030(7) -0.0011(7)
C8 0.0367(9) 0.0398(10) 0.0339(10) 0.0027(8) 0.0004(8) 0.0023(8)
C9 0.0359(10) 0.0485(11) 0.0335(10) 0.0022(8) -0.0008(8) 0.0023(8)
C10 0.0375(10) 0.0637(14) 0.0444(12) -0.0010(10) 0.0082(9) 0.0005(9)
C11 0.0487(12) 0.0617(14) 0.0483(13) -0.0141(11) 0.0100(10) 0.0080(10)
C12 0.0471(11) 0.0424(11) 0.0558(13) -0.0108(10) 0.0018(10) 0.0022(9)
C13 0.0360(9) 0.0391(10) 0.0388(11) -0.0004(8) -0.0027(8) 0.0040(8)
C23 0.0381(10) 0.0317(10) 0.0460(11) -0.0022(8) 0.0007(8) 0.0039(7)
C24 0.0427(11) 0.0362(10) 0.0523(12) 0.0039(9) -0.0030(9) 0.0014(8)
C25 0.0540(12) 0.0450(12) 0.0521(13) 0.0089(10) 0.0043(10) 0.0019(9)
C26 0.0457(12) 0.0427(12) 0.0704(16) 0.0038(11) 0.0101(11) 0.0003(9)
C27 0.0390(10) 0.0392(11) 0.0681(15) -0.0006(10) -0.0031(10) 0.0019(8)
C28 0.0435(10) 0.0321(10) 0.0505(12) -0.0047(8) -0.0062(9) 0.0003(8)
C31 0.0588(13) 0.0566(14) 0.0601(15) 0.0037(11) -0.0171(11) -0.0056(11)
C29 0.0555(14) 0.0732(16) 0.0680(16) 0.0221(13) -0.0162(12) -0.0032(12)
C30 0.0579(15) 0.093(2) 0.100(2) 0.0263(17) 0.0203(14) -0.0048(14)
C14 0.0345(10) 0.0513(12) 0.0407(11) -0.0004(9) 0.0060(8) -0.0032(8)
C19 0.0418(11) 0.0653(14) 0.0442(12) -0.0054(10) -0.0005(9) 0.0001(10)
C18 0.0444(12) 0.0789(18) 0.0578(15) -0.0168(13) -0.0032(10) -0.0070(11)
C17 0.0483(13) 0.0655(16) 0.0765(18) -0.0161(13) 0.0144(12) -0.0147(11)
C16 0.0528(13) 0.0547(14) 0.0752(17) 0.0051(12) 0.0144(12) -0.0123(11)
C15 0.0376(10) 0.0565(13) 0.0499(13) 0.0039(10) 0.0088(9) -0.0068(9)
C22 0.0712(16) 0.0770(18) 0.0558(15) 0.0033(13) -0.0181(12) 0.0057(13)
C21 0.0767(19) 0.079(2) 0.131(3) -0.0374(19) 0.0157(18) -0.0287(15)
C20 0.0559(13) 0.0737(16) 0.0531(14) 0.0181(12) 0.0031(11) -0.0051(11)
C1 0.0370(9) 0.0396(10) 0.0345(10) -0.0033(8) 0.0068(8) -0.0039(8)
C2 0.0496(11) 0.0355(10) 0.0457(12) 0.0005(9) 0.0046(9) -0.0002(8)
C3 0.0504(12) 0.0452(12) 0.0467(12) 0.0058(9) -0.0010(10) 0.0046(9)
C4 0.0587(13) 0.0604(14) 0.0360(12) -0.0097(10) -0.0017(10) -0.0021(10)
C5 0.0863(18) 0.0396(13) 0.0819(18) -0.0067(12) 0.0038(14) -0.0049(11)
C6 0.0791(17) 0.0771(18) 0.0606(16) 0.0190(13) -0.0081(13) 0.0142(14)
C7 0.0543(13) 0.0701(16) 0.0599(15) -0.0195(12) -0.0126(11) -0.0048(11)

loop_
_atom_type_symbol
_atom_type_description
_atom_type_scat_dispersion_real
_atom_type_scat_dispersion_imag
_atom_type_scat_source
C C 0.0033 0.0016 'International Tables Vol C Tables 4.2.6.8 and 6.1.1.4'
H H 0.0000 0.0000 'International Tables Vol C Tables 4.2.6.8 and 6.1.1.4'
N N 0.0061 0.0033 'International Tables Vol C Tables 4.2.6.8 and 6.1.1.4'
P P 0.1023 0.0942 'International Tables Vol C Tables 4.2.6.8 and 6.1.1.4'

loop_
_geom_angle_atom_site_label_1
_geom_angle_atom_site_label_2
_geom_angle_atom_site_label_3
_geom_angle
C1 P1 C8 100.22(8)
C1 N1 C2 110.71(16)
C1 N1 C4 124.11(17)
C2 N1 C4 125.14(16)
C1 N2 C3 110.99(16)
C1 N2 C7 123.24(18)
C3 N2 C7 124.79(18)
C9 C8 P1 124.31(14)
C13 C8 P1 118.06(13)
C13 C8 C9 117.29(16)
C8 C9 C14 122.50(16)
C10 C9 C8 119.66(18)
C10 C9 C14 117.69(17)
C9 C10 H10 119.0
C11 C10 C9 121.96(18)
C11 C10 H10 119.0
C10 C11 H11 120.5
C12 C11 C10 118.90(18)
C12 C11 H11 120.5
C11 C12 H12 119.5
C11 C12 C13 121.07(19)
C13 C12 H12 119.5
C8 C13 C23 121.26(16)
C12 C13 C8 120.90(17)
C12 C13 C23 117.83(17)
C24 C23 C13 120.59(17)
C24 C23 C28 119.30(17)
C28 C23 C13 120.09(17)
C23 C24 C29 121.05(18)
C25 C24 C23 119.31(18)
C25 C24 C29 119.64(19)
C24 C25 H25 118.9
C24 C25 C26 122.2(2)
C26 C25 H25 118.9
C25 C26 C30 121.0(2)
C27 C26 C25 117.71(19)
C27 C26 C30 121.3(2)
C26 C27 H27 118.9
C26 C27 C28 122.1(2)
C28 C27 H27 118.9
C23 C28 C31 121.70(18)
C27 C28 C23 119.22(19)
C27 C28 C31 119.07(18)
C28 C31 H31A 109.5
C28 C31 H31B 109.5
C28 C31 H31C 109.5
H31A C31 H31B 109.5
H31A C31 H31C 109.5
H31B C31 H31C 109.5
C24 C29 H29A 109.5
C24 C29 H29B 109.5
C24 C29 H29C 109.5
H29A C29 H29B 109.5
H29A C29 H29C 109.5
H29B C29 H29C 109.5
C26 C30 H30A 109.5
C26 C30 H30B 109.5
C26 C30 H30C 109.5
H30A C30 H30B 109.5
H30A C30 H30C 109.5
H30B C30 H30C 109.5
C19 C14 C9 118.83(18)
C15 C14 C9 121.44(18)
C15 C14 C19 119.61(19)
C14 C19 C22 122.2(2)
C18 C19 C14 118.6(2)
C18 C19 C22 119.2(2)
C19 C18 H18 118.6
C17 C18 C19 122.8(2)
C17 C18 H18 118.6
C18 C17 C16 117.2(2)
C18 C17 C21 121.2(3)
C16 C17 C21 121.5(3)
C17 C16 H16 118.9
C15 C16 C17 122.2(2)
C15 C16 H16 118.9
C14 C15 C20 122.0(2)
C16 C15 C14 119.3(2)
C16 C15 C20 118.7(2)
C19 C22 H22A 109.5
C19 C22 H22B 109.5
C19 C22 H22C 109.5
H22A C22 H22B 109.5
H22A C22 H22C 109.5
H22B C22 H22C 109.5
C17 C21 H21A 109.5
C17 C21 H21B 109.5
C17 C21 H21C 109.5
H21A C21 H21B 109.5
H21A C21 H21C 109.5
H21B C21 H21C 109.5
C15 C20 H20A 109.5
C15 C20 H20B 109.5
C15 C20 H20C 109.5
H20A C20 H20B 109.5
H20A C20 H20C 109.5
H20B C20 H20C 109.5
N1 C1 P1 126.76(15)
N2 C1 P1 128.36(14)
N2 C1 N1 104.56(16)
N1 C2 C5 122.56(19)
C3 C2 N1 106.91(17)
C3 C2 C5 130.5(2)
N2 C3 C6 122.7(2)
C2 C3 N2 106.81(17)
C2 C3 C6 130.5(2)
N1 C4 H4A 109.5
N1 C4 H4B 109.5
N1 C4 H4C 109.5
H4A C4 H4B 109.5
H4A C4 H4C 109.5
H4B C4 H4C 109.5
C2 C5 H5A 109.5
C2 C5 H5B 109.5
C2 C5 H5C 109.5
H5A C5 H5B 109.5
H5A C5 H5C 109.5
H5B C5 H5C 109.5
C3 C6 H6A 109.5
C3 C6 H6B 109.5
C3 C6 H6C 109.5
H6A C6 H6B 109.5
H6A C6 H6C 109.5
H6B C6 H6C 109.5
N2 C7 H7A 109.5
N2 C7 H7B 109.5
N2 C7 H7C 109.5
H7A C7 H7B 109.5
H7A C7 H7C 109.5
H7B C7 H7C 109.5

loop_
_geom_bond_atom_site_label_1
_geom_bond_atom_site_label_2
_geom_bond_distance
P1 C8 1.8306(19)
P1 C1 1.786(2)
N1 C1 1.360(2)
N1 C2 1.388(2)
N1 C4 1.455(3)
N2 C1 1.356(2)
N2 C3 1.387(3)
N2 C7 1.459(3)
C8 C9 1.418(3)
C8 C13 1.417(3)
C9 C10 1.391(3)
C9 C14 1.508(3)
C10 H10 0.9500
C10 C11 1.379(3)
C11 H11 0.9500
C11 C12 1.376(3)
C12 H12 0.9500
C12 C13 1.387(3)
C13 C23 1.495(3)
C23 C24 1.398(3)
C23 C28 1.401(3)
C24 C25 1.381(3)
C24 C29 1.508(3)
C25 H25 0.9500
C25 C26 1.385(3)
C26 C27 1.378(3)
C26 C30 1.510(3)
C27 H27 0.9500
C27 C28 1.387(3)
C28 C31 1.505(3)
C31 H31A 0.9800
C31 H31B 0.9800
C31 H31C 0.9800
C29 H29A 0.9800
C29 H29B 0.9800
C29 H29C 0.9800
C30 H30A 0.9800
C30 H30B 0.9800
C30 H30C 0.9800
C14 C19 1.408(3)
C14 C15 1.393(3)
C19 C18 1.392(3)
C19 C22 1.500(3)
C18 H18 0.9500
C18 C17 1.378(4)
C17 C16 1.391(3)
C17 C21 1.519(3)
C16 H16 0.9500
C16 C15 1.391(3)
C15 C20 1.500(3)
C22 H22A 0.9800
C22 H22B 0.9800
C22 H22C 0.9800
C21 H21A 0.9800
C21 H21B 0.9800
C21 H21C 0.9800
C20 H20A 0.9800
C20 H20B 0.9800
C20 H20C 0.9800
C2 C3 1.343(3)
C2 C5 1.487(3)
C3 C6 1.494(3)
C4 H4A 0.9800
C4 H4B 0.9800
C4 H4C 0.9800
C5 H5A 0.9800
C5 H5B 0.9800
C5 H5C 0.9800
C6 H6A 0.9800
C6 H6B 0.9800
C6 H6C 0.9800
C7 H7A 0.9800
C7 H7B 0.9800
C7 H7C 0.9800

loop_
_geom_torsion_atom_site_label_1
_geom_torsion_atom_site_label_2
_geom_torsion_atom_site_label_3
_geom_torsion_atom_site_label_4
_geom_torsion
P1 C8 C9 C10 -178.33(15)
P1 C8 C9 C14 -2.9(3)
P1 C8 C13 C12 176.02(15)
P1 C8 C13 C23 -2.8(2)
N1 C2 C3 N2 -0.2(2)
N1 C2 C3 C6 179.3(2)
C8 P1 C1 N1 131.27(16)
C8 P1 C1 N2 -56.27(17)
C8 C9 C10 C11 3.9(3)
C8 C9 C14 C19 -73.6(2)
C8 C9 C14 C15 110.4(2)
C8 C13 C23 C24 78.8(2)
C8 C13 C23 C28 -102.8(2)
C9 C8 C13 C12 2.4(3)
C9 C8 C13 C23 -176.43(17)
C9 C10 C11 C12 0.3(3)
C9 C14 C19 C18 178.57(18)
C9 C14 C19 C22 -2.1(3)
C9 C14 C15 C16 -177.55(18)
C9 C14 C15 C20 3.4(3)
C10 C9 C14 C19 102.0(2)
C10 C9 C14 C15 -74.0(2)
C10 C11 C12 C13 -3.2(3)
C11 C12 C13 C8 1.8(3)
C11 C12 C13 C23 -179.32(18)
C12 C13 C23 C24 -100.1(2)
C12 C13 C23 C28 78.3(2)
C13 C8 C9 C10 -5.2(3)
C13 C8 C9 C14 170.31(17)
C13 C23 C24 C25 -179.80(18)
C13 C23 C24 C29 0.3(3)
C13 C23 C28 C27 178.90(17)
C13 C23 C28 C31 -2.2(3)
C23 C24 C25 C26 0.9(3)
C24 C23 C28 C27 -2.8(3)
C24 C23 C28 C31 176.12(18)
C24 C25 C26 C27 -2.7(3)
C24 C25 C26 C30 177.7(2)
C25 C26 C27 C28 1.8(3)
C26 C27 C28 C23 0.9(3)
C26 C27 C28 C31 -178.00(19)
C28 C23 C24 C25 1.9(3)
C28 C23 C24 C29 -177.99(19)
C29 C24 C25 C26 -179.2(2)
C30 C26 C27 C28 -178.7(2)
C14 C9 C10 C11 -171.76(19)
C14 C19 C18 C17 -0.1(3)
C19 C14 C15 C16 6.5(3)
C19 C14 C15 C20 -172.57(18)
C19 C18 C17 C16 4.3(3)
C19 C18 C17 C21 -174.4(2)
C18 C17 C16 C15 -3.1(3)
C17 C16 C15 C14 -2.2(3)
C17 C16 C15 C20 176.9(2)
C15 C14 C19 C18 -5.4(3)
C15 C14 C19 C22 174.0(2)
C22 C19 C18 C17 -179.5(2)
C21 C17 C16 C15 175.6(2)
C1 P1 C8 C9 -47.56(18)
C1 P1 C8 C13 139.33(15)
C1 N1 C2 C3 -0.8(2)
C1 N1 C2 C5 178.59(18)
C1 N2 C3 C2 1.1(2)
C1 N2 C3 C6 -178.47(19)
C2 N1 C1 P1 175.28(13)
C2 N1 C1 N2 1.39(19)
C3 N2 C1 P1 -175.25(14)
C3 N2 C1 N1 -1.49(19)
C4 N1 C1 P1 -7.0(2)
C4 N1 C1 N2 179.11(16)
C4 N1 C2 C3 -178.48(17)
C4 N1 C2 C5 0.9(3)
C5 C2 C3 N2 -179.5(2)
C5 C2 C3 C6 0.0(4)
C7 N2 C1 P1 -6.1(3)
C7 N2 C1 N1 167.66(17)
C7 N2 C3 C2 -167.89(18)
C7 N2 C3 C6 12.6(3)
